data_4033248
loop_
_publ_author_name
'Hsueh, Nai-Chen'
'Chen, Hsing-Yin'
'Chang, Meng-Yang'

_publ_section_title
;
 Construction of Sulfonyl Oxabenzo[3.3.1]bicyclic Core via
 Cyclocondensation of \b-Ketosulfones and o-Formyl Allylbenzenes.
;
_journal_issue 24
_journal_name_full 'The Journal of organic chemistry'
_journal_page_first 13324
_journal_page_last 13332
_journal_paper_doi 10.1021/acs.joc.7b02425
_journal_volume 82
_journal_year 2017
_chemical_formula_sum 'C28 H28 O5 S'
_chemical_formula_weight 476.56
_space_group_crystal_system monoclinic
_space_group_IT_number 14
_space_group_name_Hall '-P 2yn'
_space_group_name_H-M_alt 'P 1 21/n 1'
_symmetry_space_group_name_Hall '-P 2yn'
_symmetry_space_group_name_H-M 'P 1 21/n 1'
_atom_sites_solution_hydrogens geom
_audit_creation_method SHELXL-2014/6
_cell_angle_alpha 90
_cell_angle_beta 100.641(2)
_cell_angle_gamma 90
_cell_formula_units_Z 4
_cell_length_a 12.0995(7)
_cell_length_b 11.0442(6)
_cell_length_c 18.1654(10)
_cell_measurement_reflns_used 5646
_cell_measurement_temperature 100(2)
_cell_measurement_theta_max 26.3604
_cell_measurement_theta_min 2.6296
_cell_volume 2385.7(2)
_computing_cell_refinement 'SAINT V8.34A (Bruker AXS Inc., 2013)'
_computing_data_collection 'Bruker APEX2'
_computing_data_reduction 'SAINT V8.34A (Bruker AXS Inc., 2013)'
_computing_molecular_graphics 'Bruker SHELXTL'
_computing_publication_material 'Bruker SHELXTL'
_computing_structure_refinement 'SHELXL-2014/6 (Sheldrick, 2014)'
_diffrn_ambient_temperature 100(2)
_diffrn_detector_area_resol_mean 8.3333
_diffrn_measured_fraction_theta_full 0.989
_diffrn_measured_fraction_theta_max 0.987
_diffrn_measurement_device_type 'Bruker APEX-II CCD'
_diffrn_measurement_method '\f and \w scans'
_diffrn_radiation_type MoK\a
_diffrn_radiation_wavelength 0.71073
_diffrn_reflns_av_R_equivalents 0.0342
_diffrn_reflns_av_unetI/netI 0.0366
_diffrn_reflns_Laue_measured_fraction_full 0.989
_diffrn_reflns_Laue_measured_fraction_max 0.987
_diffrn_reflns_limit_h_max 15
_diffrn_reflns_limit_h_min -15
_diffrn_reflns_limit_k_max 13
_diffrn_reflns_limit_k_min -13
_diffrn_reflns_limit_l_max 15
_diffrn_reflns_limit_l_min -22
_diffrn_reflns_number 16703
_diffrn_reflns_point_group_measured_fraction_full 0.989
_diffrn_reflns_point_group_measured_fraction_max 0.987
_diffrn_reflns_theta_full 25.242
_diffrn_reflns_theta_max 26.413
_diffrn_reflns_theta_min 1.874
_exptl_absorpt_coefficient_mu 0.173
_exptl_absorpt_correction_T_max 0.9485
_exptl_absorpt_correction_T_min 0.8803
_exptl_absorpt_correction_type multi-scan
_exptl_absorpt_process_details 'SADABS V2014/4 (Bruker AXS Inc.)'
_exptl_crystal_colour Colorless
_exptl_crystal_density_diffrn 1.327
_exptl_crystal_density_meas ?
_exptl_crystal_density_method 'not measured'
_exptl_crystal_description Lump
_exptl_crystal_F_000 1008
_exptl_crystal_size_max 0.25
_exptl_crystal_size_mid 0.20
_exptl_crystal_size_min 0.20
_refine_diff_density_max 0.536
_refine_diff_density_min -0.412
_refine_diff_density_rms 0.050
_refine_ls_extinction_method none
_refine_ls_goodness_of_fit_ref 1.047
_refine_ls_hydrogen_treatment constr
_refine_ls_matrix_type full
_refine_ls_number_parameters 311
_refine_ls_number_reflns 4844
_refine_ls_number_restraints 0
_refine_ls_restrained_S_all 1.047
_refine_ls_R_factor_all 0.0503
_refine_ls_R_factor_gt 0.0396
_refine_ls_shift/su_max 0.001
_refine_ls_shift/su_mean 0.000
_refine_ls_structure_factor_coef Fsqd
_refine_ls_weighting_details 'w=1/[\s^2^(Fo^2^)+(0.0484P)^2^+0.9353P] where P=(Fo^2^+2Fc^2^)/3'
_refine_ls_weighting_scheme calc
_refine_ls_wR_factor_gt 0.0987
_refine_ls_wR_factor_ref 0.1051
_reflns_Friedel_coverage 0.000
_reflns_number_gt 3951
_reflns_number_total 4844
_reflns_threshold_expression 'I > 2\s(I)'
_cod_data_source_file jo7b02425_si_001.cif
_cod_data_source_block 170723LT_0m
_cod_depositor_comments
;
The following automatic conversions were performed:

'_exptl_crystal_density_meas' value 'not measured' was changed to '?'
- the value is perceived as not measured.

Automatic conversion script
Id: cif_fix_values 4973 2017-02-22 13:04:09Z antanas 

 Adding full bibliography for 4033244--4033250.cif.
;
_cod_database_code 4033248
_shelx_space_group_comment
;
The symmetry employed for this shelxl refinement is uniquely defined
by the following loop, which should always be used as a source of
symmetry information in preference to the above space-group names.
They are only intended as comments.
;
_shelxl_version_number 2014/6

loop_
_space_group_symop_operation_xyz
'x, y, z'
'-x+1/2, y+1/2, -z+1/2'
'-x, -y, -z'
'x-1/2, -y-1/2, z-1/2'

loop_
_atom_site_label
_atom_site_type_symbol
_atom_site_fract_x
_atom_site_fract_y
_atom_site_fract_z
_atom_site_U_iso_or_equiv
_atom_site_adp_type
_atom_site_occupancy
_atom_site_site_symmetry_order
_atom_site_calc_flag
_atom_site_refinement_flags_posn
_atom_site_refinement_flags_adp
S1 S 0.73735(3) 0.34772(4) 0.10623(2) 0.01802(12) Uani 1 1 d . .
O1 O 0.17688(10) 0.34046(11) 0.08719(7) 0.0276(3) Uani 1 1 d . .
O2 O 0.69960(10) 0.46897(10) 0.11821(7) 0.0227(3) Uani 1 1 d . .
O3 O 0.85562(9) 0.33047(11) 0.10709(7) 0.0230(3) Uani 1 1 d . .
O4 O 0.65273(9) 0.06084(10) 0.21763(6) 0.0216(3) Uani 1 1 d . .
O5 O 0.25834(10) 0.13831(11) 0.16546(7) 0.0252(3) Uani 1 1 d . .
C1 C 0.14996(16) 0.42236(18) 0.02509(11) 0.0335(5) Uani 1 1 d . .
H7 H 0.1494 0.5056 0.0438 0.050 Uiso 1 1 calc R U
H8 H 0.0756 0.4024 -0.0039 0.050 Uiso 1 1 calc R U
H1 H 0.2065 0.4151 -0.0070 0.050 Uiso 1 1 calc R U
C2 C 0.28462(14) 0.34527(15) 0.12730(10) 0.0209(4) Uani 1 1 d . .
C3 C 0.35485(14) 0.44455(15) 0.12884(10) 0.0218(4) Uani 1 1 d . .
H6 H 0.3274 0.5176 0.1045 0.026 Uiso 1 1 calc R U
C4 C 0.46546(14) 0.43666(15) 0.16610(10) 0.0209(4) Uani 1 1 d . .
H16 H 0.5133 0.5050 0.1667 0.025 Uiso 1 1 calc R U
C5 C 0.50803(13) 0.33172(14) 0.20247(9) 0.0178(3) Uani 1 1 d . .
C6 C 0.63325(13) 0.31739(15) 0.23210(9) 0.0193(3) Uani 1 1 d . .
H17 H 0.6683 0.3983 0.2456 0.023 Uiso 1 1 calc R U
C7 C 0.68973(13) 0.25611(15) 0.17338(9) 0.0169(3) Uani 1 1 d . .
C8 C 0.66334(14) 0.29991(14) 0.01792(9) 0.0188(3) Uani 1 1 d . .
C9 C 0.71712(15) 0.23828(15) -0.03200(10) 0.0226(4) Uani 1 1 d . .
H5 H 0.7945 0.2178 -0.0185 0.027 Uiso 1 1 calc R U
C10 C 0.65636(15) 0.20694(15) -0.10197(10) 0.0246(4) Uani 1 1 d . .
H4 H 0.6929 0.1647 -0.1363 0.030 Uiso 1 1 calc R U
C11 C 0.54302(15) 0.23623(15) -0.12273(10) 0.0224(4) Uani 1 1 d . .
C12 C 0.47708(16) 0.20717(16) -0.19942(10) 0.0278(4) Uani 1 1 d . .
H28 H 0.5270 0.1702 -0.2298 0.042 Uiso 1 1 calc R U
H3 H 0.4450 0.2818 -0.2236 0.042 Uiso 1 1 calc R U
H2 H 0.4163 0.1506 -0.1947 0.042 Uiso 1 1 calc R U
C13 C 0.69598(13) 0.13471(15) 0.17056(9) 0.0179(3) Uani 1 1 d . .
C14 C 0.60057(14) 0.11288(16) 0.27660(10) 0.0228(4) Uani 1 1 d . .
H20 H 0.6160 0.0573 0.3207 0.027 Uiso 1 1 calc R U
C15 C 0.65314(14) 0.23396(16) 0.30069(9) 0.0231(4) Uani 1 1 d . .
H19 H 0.7348 0.2243 0.3197 0.028 Uiso 1 1 calc R U
H18 H 0.6183 0.2688 0.3411 0.028 Uiso 1 1 calc R U
C16 C 0.32404(14) 0.24111(15) 0.16809(10) 0.0205(4) Uani 1 1 d . .
C17 C 0.15558(15) 0.1505(2) 0.19265(11) 0.0339(5) Uani 1 1 d . .
H9 H 0.1699 0.1925 0.2410 0.051 Uiso 1 1 calc R U
H10 H 0.1244 0.0701 0.1989 0.051 Uiso 1 1 calc R U
H11 H 0.1018 0.1973 0.1567 0.051 Uiso 1 1 calc R U
C18 C 0.43510(14) 0.23395(15) 0.20620(9) 0.0195(3) Uani 1 1 d . .
C19 C 0.47306(14) 0.11966(16) 0.25069(10) 0.0233(4) Uani 1 1 d . .
H15 H 0.4491 0.0483 0.2177 0.028 Uiso 1 1 calc R U
C20 C 0.41801(16) 0.1092(2) 0.32007(11) 0.0350(5) Uani 1 1 d . .
H12 H 0.4394 0.1791 0.3528 0.052 Uiso 1 1 calc R U
H14 H 0.4434 0.0346 0.3472 0.052 Uiso 1 1 calc R U
H13 H 0.3360 0.1072 0.3045 0.052 Uiso 1 1 calc R U
C21 C 0.74524(14) 0.05944(14) 0.11687(9) 0.0187(3) Uani 1 1 d . .
C22 C 0.86073(14) 0.05805(15) 0.11851(10) 0.0221(4) Uani 1 1 d . .
H25 H 0.9090 0.1072 0.1535 0.026 Uiso 1 1 calc R U
C23 C 0.90547(16) -0.01505(16) 0.06906(10) 0.0270(4) Uani 1 1 d . .
H24 H 0.9843 -0.0162 0.0704 0.032 Uiso 1 1 calc R U
C24 C 0.83522(17) -0.08613(16) 0.01782(10) 0.0305(4) Uani 1 1 d . .
H23 H 0.8657 -0.1349 -0.0166 0.037 Uiso 1 1 calc R U
C25 C 0.72063(17) -0.08625(16) 0.01667(10) 0.0295(4) Uani 1 1 d . .
H22 H 0.6726 -0.1355 -0.0184 0.035 Uiso 1 1 calc R U
C26 C 0.67555(15) -0.01503(15) 0.06640(10) 0.0247(4) Uani 1 1 d . .
H21 H 0.5970 -0.0169 0.0661 0.030 Uiso 1 1 calc R U
C27 C 0.54947(14) 0.32826(15) -0.00111(10) 0.0216(4) Uani 1 1 d . .
H26 H 0.5127 0.3693 0.0335 0.026 Uiso 1 1 calc R U
C28 C 0.49071(14) 0.29618(15) -0.07076(10) 0.0228(4) Uani 1 1 d . .
H27 H 0.4130 0.3153 -0.0837 0.027 Uiso 1 1 calc R U

loop_
_atom_site_aniso_label
_atom_site_aniso_U_11
_atom_site_aniso_U_22
_atom_site_aniso_U_33
_atom_site_aniso_U_23
_atom_site_aniso_U_13
_atom_site_aniso_U_12
S1 0.0179(2) 0.0187(2) 0.0165(2) 0.00037(16) 0.00059(16) -0.00339(15)
O1 0.0208(6) 0.0296(7) 0.0293(7) 0.0044(5) -0.0037(5) 0.0031(5)
O2 0.0252(6) 0.0179(6) 0.0237(7) -0.0009(5) 0.0011(5) -0.0039(5)
O3 0.0181(6) 0.0274(6) 0.0229(7) 0.0017(5) 0.0021(5) -0.0041(5)
O4 0.0245(6) 0.0224(6) 0.0189(6) 0.0046(5) 0.0066(5) 0.0002(5)
O5 0.0224(6) 0.0269(6) 0.0272(7) 0.0000(5) 0.0071(5) -0.0036(5)
C1 0.0317(10) 0.0374(11) 0.0265(10) 0.0041(8) -0.0071(8) 0.0072(8)
C2 0.0178(8) 0.0236(9) 0.0205(9) -0.0015(7) 0.0016(7) 0.0043(7)
C3 0.0258(9) 0.0186(8) 0.0215(9) 0.0007(7) 0.0056(7) 0.0061(7)
C4 0.0236(8) 0.0166(8) 0.0231(9) -0.0030(7) 0.0062(7) -0.0004(7)
C5 0.0194(8) 0.0199(8) 0.0143(8) -0.0032(6) 0.0041(7) 0.0007(6)
C6 0.0188(8) 0.0217(8) 0.0166(8) -0.0026(7) 0.0009(7) -0.0005(6)
C7 0.0149(7) 0.0218(8) 0.0128(8) -0.0010(6) -0.0011(6) -0.0018(6)
C8 0.0230(8) 0.0169(8) 0.0160(8) 0.0036(6) 0.0023(7) -0.0033(6)
C9 0.0248(9) 0.0226(9) 0.0196(9) 0.0040(7) 0.0020(7) 0.0026(7)
C10 0.0331(10) 0.0228(9) 0.0179(9) 0.0010(7) 0.0045(7) 0.0018(7)
C11 0.0317(9) 0.0162(8) 0.0181(9) 0.0036(6) 0.0009(7) -0.0062(7)
C12 0.0358(10) 0.0243(9) 0.0206(9) 0.0003(7) -0.0016(8) -0.0062(8)
C13 0.0142(7) 0.0236(8) 0.0144(8) 0.0030(6) -0.0013(6) -0.0022(6)
C14 0.0235(9) 0.0285(9) 0.0171(9) 0.0070(7) 0.0055(7) 0.0058(7)
C15 0.0209(8) 0.0336(10) 0.0139(9) -0.0002(7) 0.0008(7) 0.0044(7)
C16 0.0200(8) 0.0220(8) 0.0202(9) -0.0006(7) 0.0052(7) -0.0009(7)
C17 0.0198(9) 0.0507(12) 0.0321(11) 0.0058(9) 0.0069(8) -0.0052(8)
C18 0.0202(8) 0.0215(8) 0.0168(9) 0.0018(7) 0.0033(7) 0.0020(7)
C19 0.0200(8) 0.0262(9) 0.0240(9) 0.0080(7) 0.0048(7) 0.0019(7)
C20 0.0299(10) 0.0473(12) 0.0295(11) 0.0153(9) 0.0103(9) 0.0064(9)
C21 0.0244(8) 0.0164(8) 0.0147(8) 0.0027(6) 0.0023(7) -0.0004(6)
C22 0.0244(9) 0.0215(8) 0.0192(9) -0.0009(7) 0.0013(7) -0.0004(7)
C23 0.0302(9) 0.0274(9) 0.0251(10) 0.0005(8) 0.0098(8) 0.0031(8)
C24 0.0475(12) 0.0241(9) 0.0236(10) -0.0019(8) 0.0160(9) -0.0002(8)
C25 0.0435(11) 0.0250(9) 0.0200(10) -0.0042(7) 0.0058(8) -0.0087(8)
C26 0.0280(9) 0.0262(9) 0.0194(9) 0.0020(7) 0.0032(7) -0.0057(7)
C27 0.0214(8) 0.0243(9) 0.0187(9) 0.0009(7) 0.0026(7) -0.0023(7)
C28 0.0207(8) 0.0242(9) 0.0217(9) 0.0043(7) -0.0008(7) -0.0043(7)

loop_
_atom_type_symbol
_atom_type_description
_atom_type_scat_dispersion_real
_atom_type_scat_dispersion_imag
_atom_type_scat_source
C C 0.0033 0.0016 'International Tables Vol C Tables 4.2.6.8 and 6.1.1.4'
H H 0.0000 0.0000 'International Tables Vol C Tables 4.2.6.8 and 6.1.1.4'
O O 0.0106 0.0060 'International Tables Vol C Tables 4.2.6.8 and 6.1.1.4'
S S 0.1246 0.1234 'International Tables Vol C Tables 4.2.6.8 and 6.1.1.4'

loop_
_geom_angle_atom_site_label_1
_geom_angle_atom_site_label_2
_geom_angle_atom_site_label_3
_geom_angle
O3 S1 O2 117.52(7)
O3 S1 C7 111.57(7)
O2 S1 C7 105.98(7)
O3 S1 C8 107.82(8)
O2 S1 C8 107.01(7)
C7 S1 C8 106.34(7)
C2 O1 C1 116.64(14)
C13 O4 C14 119.75(13)
C16 O5 C17 116.30(14)
O1 C1 H7 109.5
O1 C1 H8 109.5
H7 C1 H8 109.5
O1 C1 H1 109.5
H7 C1 H1 109.5
H8 C1 H1 109.5
O1 C2 C3 124.12(15)
O1 C2 C16 116.47(15)
C3 C2 C16 119.41(15)
C2 C3 C4 119.58(15)
C2 C3 H6 120.2
C4 C3 H6 120.2
C5 C4 C3 121.72(15)
C5 C4 H16 119.1
C3 C4 H16 119.1
C4 C5 C18 118.99(15)
C4 C5 C6 120.97(14)
C18 C5 C6 119.82(14)
C5 C6 C7 110.14(13)
C5 C6 C15 110.31(13)
C7 C6 C15 106.14(13)
C5 C6 H17 110.1
C7 C6 H17 110.1
C15 C6 H17 110.1
C13 C7 C6 120.28(14)
C13 C7 S1 121.23(12)
C6 C7 S1 118.35(12)
C9 C8 C27 120.63(16)
C9 C8 S1 121.29(13)
C27 C8 S1 118.06(13)
C8 C9 C10 119.15(16)
C8 C9 H5 120.4
C10 C9 H5 120.4
C9 C10 C11 121.23(16)
C9 C10 H4 119.4
C11 C10 H4 119.4
C10 C11 C28 118.29(16)
C10 C11 C12 121.88(16)
C28 C11 C12 119.82(16)
C11 C12 H28 109.5
C11 C12 H3 109.5
H28 C12 H3 109.5
C11 C12 H2 109.5
H28 C12 H2 109.5
H3 C12 H2 109.5
C7 C13 O4 123.06(15)
C7 C13 C21 127.92(14)
O4 C13 C21 108.99(13)
O4 C14 C15 110.21(13)
O4 C14 C19 110.01(14)
C15 C14 C19 113.12(14)
O4 C14 H20 107.8
C15 C14 H20 107.8
C19 C14 H20 107.8
C14 C15 C6 107.59(14)
C14 C15 H19 110.2
C6 C15 H19 110.2
C14 C15 H18 110.2
C6 C15 H18 110.2
H19 C15 H18 108.5
O5 C16 C18 117.75(15)
O5 C16 C2 121.20(15)
C18 C16 C2 120.71(15)
O5 C17 H9 109.5
O5 C17 H10 109.5
H9 C17 H10 109.5
O5 C17 H11 109.5
H9 C17 H11 109.5
H10 C17 H11 109.5
C16 C18 C5 119.26(15)
C16 C18 C19 118.59(14)
C5 C18 C19 122.15(15)
C18 C19 C14 113.09(14)
C18 C19 C20 111.33(14)
C14 C19 C20 108.04(15)
C18 C19 H15 108.1
C14 C19 H15 108.1
C20 C19 H15 108.1
C19 C20 H12 109.5
C19 C20 H14 109.5
H12 C20 H14 109.5
C19 C20 H13 109.5
H12 C20 H13 109.5
H14 C20 H13 109.5
C22 C21 C26 119.37(15)
C22 C21 C13 120.95(15)
C26 C21 C13 119.62(15)
C23 C22 C21 120.12(16)
C23 C22 H25 119.9
C21 C22 H25 119.9
C24 C23 C22 120.02(17)
C24 C23 H24 120.0
C22 C23 H24 120.0
C25 C24 C23 120.05(17)
C25 C24 H23 120.0
C23 C24 H23 120.0
C24 C25 C26 120.31(17)
C24 C25 H22 119.8
C26 C25 H22 119.8
C25 C26 C21 120.09(17)
C25 C26 H21 120.0
C21 C26 H21 120.0
C28 C27 C8 119.28(16)
C28 C27 H26 120.4
C8 C27 H26 120.4
C27 C28 C11 121.39(16)
C27 C28 H27 119.3
C11 C28 H27 119.3

loop_
_geom_bond_atom_site_label_1
_geom_bond_atom_site_label_2
_geom_bond_distance
S1 O3 1.4409(12)
S1 O2 1.4442(12)
S1 C7 1.7616(16)
S1 C8 1.7673(17)
O1 C2 1.372(2)
O1 C1 1.436(2)
O4 C13 1.3549(19)
O4 C14 1.458(2)
O5 C16 1.382(2)
O5 C17 1.427(2)
C1 H7 0.9800
C1 H8 0.9800
C1 H1 0.9800
C2 C3 1.384(2)
C2 C16 1.403(2)
C3 C4 1.386(2)
C3 H6 0.9500
C4 C5 1.385(2)
C4 H16 0.9500
C5 C18 1.404(2)
C5 C6 1.520(2)
C6 C7 1.527(2)
C6 C15 1.532(2)
C6 H17 1.0000
C7 C13 1.344(2)
C8 C9 1.388(2)
C8 C27 1.393(2)
C9 C10 1.390(2)
C9 H5 0.9500
C10 C11 1.392(2)
C10 H4 0.9500
C11 C28 1.397(2)
C11 C12 1.506(2)
C12 H28 0.9800
C12 H3 0.9800
C12 H2 0.9800
C13 C21 1.487(2)
C14 C15 1.511(3)
C14 C19 1.529(2)
C14 H20 1.0000
C15 H19 0.9900
C15 H18 0.9900
C16 C18 1.396(2)
C17 H9 0.9800
C17 H10 0.9800
C17 H11 0.9800
C18 C19 1.523(2)
C19 C20 1.535(2)
C19 H15 1.0000
C20 H12 0.9800
C20 H14 0.9800
C20 H13 0.9800
C21 C22 1.392(2)
C21 C26 1.394(2)
C22 C23 1.390(2)
C22 H25 0.9500
C23 C24 1.383(3)
C23 H24 0.9500
C24 C25 1.383(3)
C24 H23 0.9500
C25 C26 1.384(2)
C25 H22 0.9500
C26 H21 0.9500
C27 C28 1.378(2)
C27 H26 0.9500
C28 H27 0.9500
